data_7235334
loop_
_publ_author_name
'Chernykh, Anton V.'
'Radchenko, Dmytro S.'
'Grygorenko, Oleksandr O.'
'Volochnyuk, Dmitriy M.'
'Shishkina, Svitlana V.'
'Shishkin, Oleg V.'
'Komarov, Igor V.'

_publ_section_title
;
 Conformationally restricted glutamic acid analogues: stereoisomers of
 1-aminospiro[3.3]heptane-1,6-dicarboxylic acid
;
_journal_issue 21
_journal_name_full 'RSC Advances'
_journal_page_first 10894
_journal_paper_doi 10.1039/c3ra47725h
_journal_volume 4
_journal_year 2014
_chemical_formula_moiety 'C18 H21 N O4'
_chemical_formula_sum 'C18 H21 N O4'
_chemical_formula_weight 315.36
_space_group_IT_number 19
_space_group_name_Hall 'P 2ac 2ab'
_space_group_name_H-M_alt 'P 21 21 21'
_symmetry_cell_setting orthorhombic
_symmetry_space_group_name_H-M 'P 21 21 21'
_atom_sites_solution_hydrogens difmap
_atom_sites_solution_primary direct
_atom_sites_solution_secondary difmap
_audit_creation_method SHELXL-97
_cell_angle_alpha 90.00
_cell_angle_beta 90.00
_cell_angle_gamma 90.00
_cell_formula_units_Z 4
_cell_length_a 6.0940(5)
_cell_length_b 15.4178(15)
_cell_length_c 17.637(2)
_cell_measurement_reflns_used 710
_cell_measurement_temperature 293(2)
_cell_measurement_theta_max 31.89
_cell_measurement_theta_min 3.34
_cell_volume 1657.1(3)
_computing_cell_refinement
;
CrysAlis RED, Oxford Diffraction Ltd.,
Version 1.171.33.52 (release 06-11-2009 CrysAlis171 .NET)
(compiled Nov  6 2009,16:24:50)
;
_computing_data_collection
;
CrysAlis CCD, Oxford Diffraction Ltd.,
Version 1.171.33.52 (release 06-11-2009 CrysAlis171 .NET)
(compiled Nov  6 2009,16:24:50)
;
_computing_data_reduction
;
CrysAlis RED, Oxford Diffraction Ltd.,
Version 1.171.33.52 (release 06-11-2009 CrysAlis171 .NET)
(compiled Nov  6 2009,16:24:50)
;
_computing_molecular_graphics 'XP (Siemens, 1998)'
_computing_publication_material 'SHELXTL (Sheldrick, 1998)'
_computing_structure_refinement 'SHELXTL (Sheldrick, 1998)'
_computing_structure_solution 'SHELXTL (Sheldrick, 1998)'
_diffrn_ambient_temperature 293(2)
_diffrn_detector_area_resol_mean 16.1827
_diffrn_measured_fraction_theta_full 0.990
_diffrn_measured_fraction_theta_max 0.990
_diffrn_measurement_device_type Xcalibur"3
_diffrn_measurement_method \w-scans
_diffrn_radiation_monochromator graphite
_diffrn_radiation_source 'Enhance (Mo) X-ray Source'
_diffrn_radiation_type MoK\a
_diffrn_radiation_wavelength 0.71073
_diffrn_reflns_av_R_equivalents 0.0711
_diffrn_reflns_av_sigmaI/netI 0.1443
_diffrn_reflns_limit_h_max 8
_diffrn_reflns_limit_h_min -4
_diffrn_reflns_limit_k_max 21
_diffrn_reflns_limit_k_min -21
_diffrn_reflns_limit_l_max 22
_diffrn_reflns_limit_l_min -24
_diffrn_reflns_number 8425
_diffrn_reflns_theta_full 30.00
_diffrn_reflns_theta_max 30.00
_diffrn_reflns_theta_min 3.51
_diffrn_standards_interval_count 50
_diffrn_standards_number 2
_exptl_absorpt_coefficient_mu 0.089
_exptl_absorpt_correction_type none
_exptl_crystal_colour colourless
_exptl_crystal_density_diffrn 1.264
_exptl_crystal_density_method 'not measured'
_exptl_crystal_description stick
_exptl_crystal_F_000 672
_exptl_crystal_size_max 0.20
_exptl_crystal_size_mid 0.05
_exptl_crystal_size_min 0.05
_refine_diff_density_max 0.108
_refine_diff_density_min -0.106
_refine_diff_density_rms 0.025
_refine_ls_abs_structure_details 'Flack H D (1983), Acta Cryst. A39, 876-881'
_refine_ls_abs_structure_Flack 0.1(12)
_refine_ls_extinction_method none
_refine_ls_goodness_of_fit_ref 0.793
_refine_ls_hydrogen_treatment constr
_refine_ls_matrix_type full
_refine_ls_number_parameters 213
_refine_ls_number_reflns 4455
_refine_ls_number_restraints 0
_refine_ls_restrained_S_all 0.793
_refine_ls_R_factor_all 0.2135
_refine_ls_R_factor_gt 0.0484
_refine_ls_shift/su_max 0.001
_refine_ls_shift/su_mean 0.000
_refine_ls_structure_factor_coef Fsqd
_refine_ls_weighting_details 'calc w=1/[\s^2^(Fo^2^)+(0.0089P)^2^+0.0000P] where P=(Fo^2^+2Fc^2^)/3'
_refine_ls_weighting_scheme calc
_refine_ls_wR_factor_gt 0.0471
_refine_ls_wR_factor_ref 0.0637
_reflns_number_gt 1524
_reflns_number_total 4455
_reflns_threshold_expression >2sigma(I)
_cod_data_source_file c3ra47725h2.cif
_cod_data_source_block 18a
_cod_original_sg_symbol_H-M P2(1)2(1)2(1)
_cod_database_code 7235334

loop_
_symmetry_equiv_pos_as_xyz
'x, y, z'
'-x+1/2, -y, z+1/2'
'-x, y+1/2, -z+1/2'
'x+1/2, -y+1/2, -z'

loop_
_atom_site_label
_atom_site_type_symbol
_atom_site_fract_x
_atom_site_fract_y
_atom_site_fract_z
_atom_site_U_iso_or_equiv
_atom_site_adp_type
_atom_site_occupancy
_atom_site_symmetry_multiplicity
_atom_site_calc_flag
_atom_site_refinement_flags
O1 O 0.7596(3) 0.44496(14) 0.34992(11) 0.0816(6) Uani 1 1 d .
O2 O 0.8187(3) 0.32122(12) 0.29582(11) 0.0917(7) Uani 1 1 d .
O3 O 0.4243(3) 0.02803(12) 0.33771(11) 0.0917(7) Uani 1 1 d .
O4 O 0.1057(3) 0.04114(12) 0.39492(11) 0.0909(6) Uani 1 1 d .
N1 N 0.3231(3) 0.40801(14) 0.37353(12) 0.0520(6) Uani 1 1 d .
H1N H 0.181(3) 0.4018(12) 0.3662(11) 0.049(7) Uiso 1 1 d .
C1 C 0.3790(3) 0.49816(16) 0.35623(13) 0.0533(7) Uani 1 1 d .
H1 H 0.3699 0.5078 0.3014 0.064 Uiso 1 1 calc R
C2 C 0.6124(4) 0.50846(16) 0.38208(15) 0.0740(8) Uani 1 1 d .
H2B H 0.6632 0.5660 0.3684 0.089 Uiso 1 1 calc R
H2A H 0.6172 0.5039 0.4369 0.089 Uiso 1 1 calc R
C3 C 0.6852(4) 0.36971(19) 0.32394(16) 0.0630(8) Uani 1 1 d .
C4 C 0.4454(3) 0.34831(16) 0.32612(13) 0.0462(6) Uani 1 1 d .
C5 C 0.3590(3) 0.32808(15) 0.24499(13) 0.0610(7) Uani 1 1 d .
H5B H 0.2109 0.3487 0.2359 0.073 Uiso 1 1 calc R
H5A H 0.4573 0.3469 0.2050 0.073 Uiso 1 1 calc R
C6 C 0.3719(4) 0.23120(15) 0.26158(13) 0.0667(7) Uani 1 1 d .
H6B H 0.4952 0.2026 0.2375 0.080 Uiso 1 1 calc R
H6A H 0.2362 0.2004 0.2516 0.080 Uiso 1 1 calc R
C7 C 0.4091(3) 0.25129(14) 0.34549(13) 0.0456(6) Uani 1 1 d .
C8 C 0.5659(4) 0.19455(15) 0.39201(14) 0.0648(7) Uani 1 1 d .
H8B H 0.6483 0.2263 0.4300 0.078 Uiso 1 1 calc R
H8A H 0.6621 0.1587 0.3614 0.078 Uiso 1 1 calc R
C9 C 0.3661(4) 0.14603(16) 0.42381(13) 0.0641(7) Uani 1 1 d .
H9 H 0.3724 0.1368 0.4787 0.077 Uiso 1 1 calc R
C10 C 0.2235(4) 0.22497(16) 0.40017(14) 0.0708(8) Uani 1 1 d .
H10B H 0.0875 0.2094 0.3751 0.085 Uiso 1 1 calc R
H10A H 0.1978 0.2663 0.4407 0.085 Uiso 1 1 calc R
C11 C 0.3087(5) 0.06603(17) 0.37981(16) 0.0617(8) Uani 1 1 d .
C12 C 0.0257(4) -0.03199(17) 0.35286(16) 0.1168(13) Uani 1 1 d .
H12C H -0.1285 -0.0390 0.3621 0.175 Uiso 1 1 calc R
H12B H 0.1022 -0.0833 0.3686 0.175 Uiso 1 1 calc R
H12A H 0.0497 -0.0225 0.2997 0.175 Uiso 1 1 calc R
C13 C 0.2327(4) 0.56138(17) 0.39673(16) 0.0527(7) Uani 1 1 d .
C14 C 0.1836(4) 0.55165(16) 0.47186(16) 0.0649(8) Uani 1 1 d .
H14 H 0.2364 0.5035 0.4979 0.078 Uiso 1 1 calc R
C15 C 0.0577(4) 0.6117(2) 0.50983(16) 0.0783(9) Uani 1 1 d .
H15 H 0.0239 0.6034 0.5607 0.094 Uiso 1 1 calc R
C16 C -0.0176(4) 0.68358(19) 0.4728(2) 0.0805(10) Uani 1 1 d .
H16 H -0.0999 0.7247 0.4989 0.097 Uiso 1 1 calc R
C17 C 0.0271(4) 0.69538(18) 0.3978(2) 0.0771(9) Uani 1 1 d .
H17 H -0.0251 0.7441 0.3725 0.093 Uiso 1 1 calc R
C18 C 0.1514(4) 0.63388(18) 0.35948(14) 0.0645(8) Uani 1 1 d .
H18 H 0.1806 0.6414 0.3081 0.077 Uiso 1 1 calc R

loop_
_atom_site_aniso_label
_atom_site_aniso_U_11
_atom_site_aniso_U_22
_atom_site_aniso_U_33
_atom_site_aniso_U_23
_atom_site_aniso_U_13
_atom_site_aniso_U_12
O1 0.0356(9) 0.0949(14) 0.1144(18) -0.0085(14) 0.0039(10) -0.0099(11)
O2 0.0436(10) 0.0897(14) 0.1419(19) 0.0141(13) 0.0304(11) 0.0092(11)
O3 0.0751(13) 0.0804(14) 0.1196(19) -0.0272(13) 0.0264(12) 0.0031(11)
O4 0.0792(13) 0.0828(14) 0.1106(17) -0.0399(12) 0.0344(12) -0.0312(12)
N1 0.0348(12) 0.0537(14) 0.0676(16) -0.0019(11) 0.0055(11) -0.0083(11)
C1 0.0456(15) 0.0568(17) 0.0576(19) 0.0039(15) 0.0000(13) -0.0126(14)
C2 0.0539(16) 0.079(2) 0.089(2) -0.0084(17) 0.0035(16) -0.0182(17)
C3 0.0452(17) 0.069(2) 0.075(2) 0.0165(18) 0.0035(16) -0.0062(17)
C4 0.0356(13) 0.0585(18) 0.0445(17) -0.0008(14) 0.0050(12) -0.0047(13)
C5 0.0510(14) 0.079(2) 0.0533(19) 0.0123(15) 0.0031(14) 0.0081(14)
C6 0.0686(16) 0.0761(19) 0.0554(19) -0.0087(15) -0.0082(15) 0.0177(15)
C7 0.0368(13) 0.0499(16) 0.0503(17) 0.0011(14) -0.0006(12) 0.0007(13)
C8 0.0581(16) 0.0721(18) 0.0642(19) 0.0068(15) -0.0157(15) -0.0065(16)
C9 0.0811(19) 0.0684(18) 0.0429(17) 0.0048(15) -0.0004(15) -0.0116(19)
C10 0.0693(17) 0.0606(17) 0.082(2) -0.0059(16) 0.0218(16) -0.0062(16)
C11 0.0630(19) 0.0524(19) 0.070(2) 0.0020(16) 0.0063(16) -0.0050(16)
C12 0.096(2) 0.102(2) 0.153(3) -0.055(2) 0.015(2) -0.048(2)
C13 0.0509(15) 0.0539(17) 0.053(2) -0.0033(16) -0.0039(15) -0.0076(15)
C14 0.0741(19) 0.0586(18) 0.062(2) -0.0016(17) -0.0026(15) 0.0037(17)
C15 0.087(2) 0.078(2) 0.070(2) -0.0127(19) 0.0078(18) 0.001(2)
C16 0.067(2) 0.065(2) 0.109(3) -0.025(2) -0.007(2) -0.0006(19)
C17 0.073(2) 0.0532(19) 0.105(3) -0.002(2) -0.028(2) -0.0001(17)
C18 0.0638(17) 0.0609(18) 0.069(2) 0.0092(18) -0.0074(16) -0.0099(17)

loop_
_atom_type_symbol
_atom_type_description
_atom_type_scat_dispersion_real
_atom_type_scat_dispersion_imag
_atom_type_scat_source
C C 0.0033 0.0016 'International Tables Vol C Tables 4.2.6.8 and 6.1.1.4'
H H 0.0000 0.0000 'International Tables Vol C Tables 4.2.6.8 and 6.1.1.4'
N N 0.0061 0.0033 'International Tables Vol C Tables 4.2.6.8 and 6.1.1.4'
O O 0.0106 0.0060 'International Tables Vol C Tables 4.2.6.8 and 6.1.1.4'

loop_
_geom_angle_atom_site_label_1
_geom_angle_atom_site_label_2
_geom_angle_atom_site_label_3
_geom_angle
C3 O1 C2 121.08(19)
C11 O4 C12 116.2(2)
C4 N1 C1 111.30(19)
N1 C1 C13 112.29(19)
N1 C1 C2 104.9(2)
C13 C1 C2 110.4(2)
O1 C2 C1 113.4(2)
O2 C3 O1 116.8(2)
O2 C3 C4 122.0(3)
O1 C3 C4 121.1(2)
N1 C4 C3 112.1(2)
N1 C4 C7 114.33(18)
C3 C4 C7 110.9(2)
N1 C4 C5 118.92(19)
C3 C4 C5 110.5(2)
C7 C4 C5 87.76(16)
C6 C5 C4 90.15(17)
C5 C6 C7 89.71(17)
C6 C7 C8 119.7(2)
C6 C7 C10 116.34(19)
C8 C7 C10 88.42(17)
C6 C7 C4 90.19(17)
C8 C7 C4 125.40(18)
C10 C7 C4 119.79(19)
C7 C8 C9 88.80(16)
C11 C9 C8 113.4(2)
C11 C9 C10 112.0(2)
C8 C9 C10 87.94(17)
C7 C10 C9 87.91(17)
O3 C11 O4 122.8(3)
O3 C11 C9 126.5(3)
O4 C11 C9 110.7(3)
C14 C13 C18 118.0(2)
C14 C13 C1 121.3(3)
C18 C13 C1 120.6(3)
C13 C14 C15 121.3(3)
C16 C15 C14 120.0(3)
C17 C16 C15 120.4(3)
C16 C17 C18 119.3(3)
C13 C18 C17 120.9(3)

loop_
_geom_bond_atom_site_label_1
_geom_bond_atom_site_label_2
_geom_bond_distance
O1 C3 1.327(3)
O1 C2 1.444(2)
O2 C3 1.211(3)
O3 C11 1.180(3)
O4 C11 1.322(3)
O4 C12 1.435(2)
N1 C4 1.450(3)
N1 C1 1.463(3)
C1 C13 1.502(3)
C1 C2 1.502(3)
C3 C4 1.499(3)
C4 C7 1.550(3)
C4 C5 1.556(3)
C5 C6 1.524(3)
C6 C7 1.529(3)
C7 C8 1.534(3)
C7 C10 1.541(3)
C8 C9 1.535(3)
C9 C11 1.499(3)
C9 C10 1.553(3)
C13 C14 1.367(3)
C13 C18 1.388(3)
C14 C15 1.377(3)
C15 C16 1.366(3)
C16 C17 1.362(3)
C17 C18 1.389(3)

loop_
_geom_torsion_atom_site_label_1
_geom_torsion_atom_site_label_2
_geom_torsion_atom_site_label_3
_geom_torsion_atom_site_label_4
_geom_torsion
C4 N1 C1 C13 172.08(19)
C4 N1 C1 C2 -67.9(2)
C3 O1 C2 C1 -22.6(3)
N1 C1 C2 O1 54.1(3)
C13 C1 C2 O1 175.3(2)
C2 O1 C3 O2 177.9(2)
C2 O1 C3 C4 0.8(3)
C1 N1 C4 C3 48.0(3)
C1 N1 C4 C7 175.34(18)
C1 N1 C4 C5 -83.1(2)
O2 C3 C4 N1 170.1(2)
O1 C3 C4 N1 -13.0(3)
O2 C3 C4 C7 40.9(3)
O1 C3 C4 C7 -142.2(2)
O2 C3 C4 C5 -54.8(3)
O1 C3 C4 C5 122.2(3)
N1 C4 C5 C6 -127.8(2)
C3 C4 C5 C6 100.4(2)
C7 C4 C5 C6 -11.11(16)
C4 C5 C6 C7 11.26(16)
C5 C6 C7 C8 -143.2(2)
C5 C6 C7 C10 112.5(2)
C5 C6 C7 C4 -11.30(16)
N1 C4 C7 C6 132.0(2)
C3 C4 C7 C6 -100.1(2)
C5 C4 C7 C6 11.07(16)
N1 C4 C7 C8 -100.5(3)
C3 C4 C7 C8 27.5(3)
C5 C4 C7 C8 138.6(2)
N1 C4 C7 C10 11.1(3)
C3 C4 C7 C10 139.1(2)
C5 C4 C7 C10 -109.8(2)
C6 C7 C8 C9 -99.8(2)
C10 C7 C8 C9 19.89(17)
C4 C7 C8 C9 146.1(2)
C7 C8 C9 C11 93.4(2)
C7 C8 C9 C10 -19.73(18)
C6 C7 C10 C9 102.9(2)
C8 C7 C10 C9 -19.66(17)
C4 C7 C10 C9 -150.4(2)
C11 C9 C10 C7 -94.8(2)
C8 C9 C10 C7 19.65(17)
C12 O4 C11 O3 -4.4(4)
C12 O4 C11 C9 176.4(2)
C8 C9 C11 O3 18.8(4)
C10 C9 C11 O3 116.4(3)
C8 C9 C11 O4 -162.0(2)
C10 C9 C11 O4 -64.4(3)
N1 C1 C13 C14 45.5(3)
C2 C1 C13 C14 -71.3(3)
N1 C1 C13 C18 -137.6(2)
C2 C1 C13 C18 105.7(3)
C18 C13 C14 C15 -0.1(4)
C1 C13 C14 C15 177.0(2)
C13 C14 C15 C16 -1.2(4)
C14 C15 C16 C17 1.4(4)
C15 C16 C17 C18 -0.4(4)
C14 C13 C18 C17 1.0(3)
C1 C13 C18 C17 -176.0(2)
C16 C17 C18 C13 -0.8(4)
